data_2239275
loop_
_publ_author_name
'Das, Biswanath'
'Haukka, Matti'
'Nordlander, Ebbe'

_publ_section_title
;
 (\m-Acetato-\k^2^<i>O</i>:<i>O</i>')[\m-2,6-bis({bis[(pyridin-2-yl-\k<i>N</i>)methyl]amino-\k<i>N</i>}methyl)-4-methylphenolato-\k^2^<i>O</i>:<i>O</i>](methanol-\k<i>O</i>)dizinc
 bis(perchlorate)
;
_journal_coeditor_code KJ2234
_journal_issue 4
_journal_name_full 'Acta Crystallographica Section E'
_journal_page_first m120
_journal_page_last m121
_journal_paper_doi 10.1107/S1600536814004279
_journal_volume 70
_journal_year 2014
_chemical_formula_iupac '[Zn2 (C33 H33 N6 O1)(C2 H3 O2) (C H4 O)] (Cl O4)2'
_chemical_formula_moiety 'C36 H40 N6 O4 Zn2 2+, 2(Cl O4 -)'
_chemical_formula_sum 'C36 H40 Cl2 N6 O12 Zn2'
_chemical_formula_weight 950.38
_chemical_name_systematic
;(\m-Acetato-\k^2^<i>O</i>:<i>O</i>')[\m-2,6-bis({bis[(pyridin-2-yl-\k<i>N</i>)methyl]amino-\k<i>N</i>}methyl)-4-methylphenolato-\k^2^<i>O</i>:<i>O</i>](methanol-\k<i>O</i>)dizinc
bis(perchlorate)
;
_space_group_IT_number 2
_symmetry_cell_setting triclinic
_symmetry_space_group_name_Hall '-P 1'
_symmetry_space_group_name_H-M 'P -1'
_atom_sites_solution_hydrogens geom
_atom_sites_solution_primary direct
_atom_sites_solution_secondary difmap
_audit_creation_method SHELXL-97
_cell_angle_alpha 86.320(2)
_cell_angle_beta 80.372(2)
_cell_angle_gamma 78.185(2)
_cell_formula_units_Z 2
_cell_length_a 10.0543(4)
_cell_length_b 10.7342(4)
_cell_length_c 18.7836(7)
_cell_measurement_reflns_used 9729
_cell_measurement_temperature 100(2)
_cell_measurement_theta_max 36.41
_cell_measurement_theta_min 2.79
_cell_volume 1955.38(13)
_computing_cell_refinement 'SAINT (Bruker, 2010)'
_computing_data_collection 'APEX2 (Bruker, 2010)'
_computing_data_reduction 'SAINT (Bruker, 2010)'
_computing_molecular_graphics 'CrystalMaker (CrystalMaker, 2011)'
_computing_publication_material 'SHELXL97 (Sheldrick, 2008<i>b</i>)'
_computing_structure_refinement 'SHELXL97 (Sheldrick, 2008<i>b</i>)'
_computing_structure_solution 'SHELXS97 (Sheldrick, 2008<i>b</i>)'
_diffrn_ambient_temperature 100(2)
_diffrn_detector_area_resol_mean 16
_diffrn_measured_fraction_theta_full 0.995
_diffrn_measured_fraction_theta_max 0.995
_diffrn_measurement_device '62mm x 62mm CCD camera on \k-goniostat'
_diffrn_measurement_device_type 'Bruker Kappa APEXII DUO CCD'
_diffrn_measurement_method '\f scans and \w scans with \k offset'
_diffrn_radiation_monochromator 'curved graphite crystal'
_diffrn_radiation_source 'fine-focus sealed tube'
_diffrn_radiation_type MoK\a
_diffrn_radiation_wavelength 0.71073
_diffrn_reflns_av_R_equivalents 0.0156
_diffrn_reflns_av_sigmaI/netI 0.0228
_diffrn_reflns_limit_h_max 16
_diffrn_reflns_limit_h_min -16
_diffrn_reflns_limit_k_max 17
_diffrn_reflns_limit_k_min -17
_diffrn_reflns_limit_l_max 31
_diffrn_reflns_limit_l_min -30
_diffrn_reflns_number 62201
_diffrn_reflns_theta_full 36.59
_diffrn_reflns_theta_max 36.59
_diffrn_reflns_theta_min 2.10
_exptl_absorpt_coefficient_mu 1.434
_exptl_absorpt_correction_T_max 0.7864
_exptl_absorpt_correction_T_min 0.6329
_exptl_absorpt_correction_type multi-scan
_exptl_absorpt_process_details '(SADABS; Sheldrick, 2008<i>a</i>)'
_exptl_crystal_colour yellow
_exptl_crystal_density_diffrn 1.614
_exptl_crystal_density_method 'not measured'
_exptl_crystal_description block
_exptl_crystal_F_000 976
_exptl_crystal_size_max 0.35
_exptl_crystal_size_mid 0.33
_exptl_crystal_size_min 0.18
_refine_diff_density_max 0.949
_refine_diff_density_min -0.651
_refine_ls_extinction_method none
_refine_ls_goodness_of_fit_ref 1.027
_refine_ls_hydrogen_treatment constr
_refine_ls_matrix_type full
_refine_ls_number_parameters 563
_refine_ls_number_reflns 19190
_refine_ls_number_restraints 0
_refine_ls_restrained_S_all 1.027
_refine_ls_R_factor_all 0.0451
_refine_ls_R_factor_gt 0.0317
_refine_ls_shift/su_max 0.002
_refine_ls_shift/su_mean 0.000
_refine_ls_structure_factor_coef Fsqd
_refine_ls_weighting_details 'calc w=1/[\s^2^(Fo^2^)+(0.0437P)^2^+0.7350P] where P=(Fo^2^+2Fc^2^)/3'
_refine_ls_weighting_scheme calc
_refine_ls_wR_factor_gt 0.0808
_refine_ls_wR_factor_ref 0.0871
_reflns_number_gt 15523
_reflns_number_total 19190
_reflns_threshold_expression I>2sigma(I)
_cod_data_source_file kj2234sup1.cif
_cod_data_source_block I
_cod_database_code 2239275
_cod_database_fobs_code 2239275

loop_
_symmetry_equiv_pos_as_xyz
'x, y, z'
'-x, -y, -z'

loop_
_atom_site_type_symbol
_atom_site_label
_atom_site_fract_x
_atom_site_fract_y
_atom_site_fract_z
_atom_site_U_iso_or_equiv
_atom_site_adp_type
_atom_site_calc_flag
_atom_site_refinement_flags
_atom_site_occupancy
_atom_site_symmetry_multiplicity
_atom_site_disorder_assembly
_atom_site_disorder_group
Zn Zn1 0.404914(12) 0.287963(11) 0.196393(7) 0.01438(3) Uani d . 1 1 . .
Zn Zn2 0.762399(12) 0.192005(12) 0.203424(7) 0.01622(3) Uani d . 1 1 . .
Cl Cl1 0.64852(3) 0.81110(3) 0.138938(18) 0.02784(6) Uani d . 1 1 . .
Cl Cl2 0.04630(4) 0.73238(3) 0.416697(16) 0.02788(6) Uani d . 1 1 . .
O O1 0.56730(8) 0.22892(8) 0.25227(4) 0.01726(13) Uani d . 1 1 . .
O O2 0.51803(8) 0.39983(8) 0.12574(5) 0.02011(15) Uani d . 1 1 . .
O O3 0.45462(10) 0.13837(8) 0.12373(5) 0.02328(16) Uani d . 1 1 . .
H H3O 0.5090 0.0747 0.1396 0.035 Uiso d R 1 1 . .
O O4 0.73783(9) 0.29498(9) 0.11224(5) 0.02349(16) Uani d . 1 1 . .
O O5 0.64811(15) 0.93993(11) 0.15863(9) 0.0514(4) Uani d . 1 1 . .
O O6 0.51205(14) 0.80215(14) 0.13164(9) 0.0527(3) Uani d . 1 1 . .
O O7 0.73777(15) 0.78473(14) 0.07170(7) 0.0489(3) Uani d . 1 1 . .
O O8 0.69998(15) 0.72519(12) 0.19353(7) 0.0466(3) Uani d . 1 1 . .
O O9 0.13246(16) 0.74430(14) 0.34787(7) 0.0321(3) Uani d P 0.734(2) 1 A 1
O O10 0.0887(3) 0.61728(15) 0.45314(10) 0.0500(6) Uani d P 0.734(2) 1 A 1
O O11 0.0592(2) 0.83897(13) 0.46055(8) 0.0342(4) Uani d P 0.734(2) 1 A 1
O O12 -0.09405(19) 0.7509(2) 0.40768(10) 0.0472(5) Uani d P 0.734(2) 1 A 1
O O9B 0.0062(5) 0.6900(4) 0.3461(2) 0.0367(10) Uani d P 0.266(2) 1 A 2
O O10B 0.1895(5) 0.7003(5) 0.4069(4) 0.0510(14) Uani d P 0.266(2) 1 A 2
O O11B -0.0021(7) 0.6269(5) 0.4675(3) 0.0397(12) Uani d P 0.266(2) 1 A 2
O O12B -0.0205(5) 0.8437(3) 0.4349(2) 0.0334(10) Uani d P 0.266(2) 1 A 2
N N1 0.22879(9) 0.38476(9) 0.14793(5) 0.01711(15) Uani d . 1 1 . .
N N2 0.31404(10) 0.43817(9) 0.27006(5) 0.01806(16) Uani d . 1 1 . .
N N3 0.28959(10) 0.18295(9) 0.27692(5) 0.01951(17) Uani d . 1 1 . .
N N4 0.81362(10) 0.05214(9) 0.29061(5) 0.01938(16) Uani d . 1 1 . .
N N5 0.82889(10) 0.31006(9) 0.26733(5) 0.01902(16) Uani d . 1 1 . .
N N6 0.92968(10) 0.06431(9) 0.14755(5) 0.01880(16) Uani d . 1 1 . .
C C1 0.16155(11) 0.33903(11) 0.10315(7) 0.02043(19) Uani d . 1 1 . .
H H1 0.1965 0.2554 0.0860 0.025 Uiso calc R 1 1 . .
C C2 0.04273(12) 0.40860(12) 0.08061(7) 0.0232(2) Uani d . 1 1 . .
H H2 -0.0027 0.3736 0.0486 0.028 Uiso calc R 1 1 . .
C C3 -0.00807(12) 0.53026(12) 0.10589(7) 0.0238(2) Uani d . 1 1 . .
H H3 -0.0888 0.5805 0.0912 0.029 Uiso calc R 1 1 . .
C C4 0.06054(12) 0.57767(11) 0.15289(7) 0.0225(2) Uani d . 1 1 . .
H H4 0.0267 0.6605 0.1713 0.027 Uiso calc R 1 1 . .
C C5 0.17950(11) 0.50276(10) 0.17279(6) 0.01827(18) Uani d . 1 1 . .
C C6 0.25960(12) 0.54702(10) 0.22410(6) 0.02066(19) Uani d . 1 1 . .
H H6A 0.3365 0.5830 0.1964 0.025 Uiso calc R 1 1 . .
H H6B 0.1989 0.6144 0.2547 0.025 Uiso calc R 1 1 . .
C C7 0.20189(12) 0.39622(12) 0.32153(6) 0.0219(2) Uani d . 1 1 . .
H H7A 0.1143 0.4227 0.3022 0.026 Uiso calc R 1 1 . .
H H7B 0.1915 0.4384 0.3680 0.026 Uiso calc R 1 1 . .
C C8 0.23019(11) 0.25369(12) 0.33441(6) 0.0208(2) Uani d . 1 1 . .
C C9 0.19014(12) 0.19933(14) 0.40185(7) 0.0269(2) Uani d . 1 1 . .
H H9 0.1503 0.2514 0.4420 0.032 Uiso calc R 1 1 . .
C C10 0.20931(14) 0.06843(15) 0.40935(8) 0.0313(3) Uani d . 1 1 . .
H H10 0.1816 0.0291 0.4546 0.038 Uiso calc R 1 1 . .
C C11 0.26965(14) -0.00504(13) 0.34994(8) 0.0306(3) Uani d . 1 1 . .
H H11 0.2831 -0.0953 0.3538 0.037 Uiso calc R 1 1 . .
C C12 0.30993(12) 0.05536(11) 0.28486(7) 0.0239(2) Uani d . 1 1 . .
H H12 0.3533 0.0050 0.2445 0.029 Uiso calc R 1 1 . .
C C13 0.42082(12) 0.46870(11) 0.30836(6) 0.02080(19) Uani d . 1 1 . .
H H13A 0.3809 0.5439 0.3383 0.025 Uiso calc R 1 1 . .
H H13B 0.4976 0.4900 0.2725 0.025 Uiso calc R 1 1 . .
C C14 0.47481(12) 0.35782(11) 0.35572(6) 0.01978(18) Uani d . 1 1 . .
C C15 0.45211(14) 0.36787(13) 0.43074(7) 0.0250(2) Uani d . 1 1 . .
H H15 0.4026 0.4458 0.4513 0.030 Uiso calc R 1 1 . .
C C16 0.49986(14) 0.26715(14) 0.47628(7) 0.0279(2) Uani d . 1 1 . .
C C17 0.4717(2) 0.27899(19) 0.55740(8) 0.0450(4) Uani d . 1 1 . .
H H17A 0.4676 0.3673 0.5694 0.068 Uiso calc R 1 1 . .
H H17B 0.5455 0.2229 0.5788 0.068 Uiso calc R 1 1 . .
H H17C 0.3836 0.2544 0.5766 0.068 Uiso calc R 1 1 . .
C C18 0.57440(13) 0.15521(13) 0.44460(7) 0.0249(2) Uani d . 1 1 . .
H H18 0.6094 0.0859 0.4747 0.030 Uiso calc R 1 1 . .
C C19 0.59933(11) 0.14172(11) 0.36993(6) 0.02006(19) Uani d . 1 1 . .
C C20 0.54680(11) 0.24273(11) 0.32473(6) 0.01771(17) Uani d . 1 1 . .
C C21 0.68633(12) 0.02336(11) 0.33656(7) 0.0219(2) Uani d . 1 1 . .
H H21A 0.6330 -0.0138 0.3066 0.026 Uiso calc R 1 1 . .
H H21B 0.7121 -0.0399 0.3751 0.026 Uiso calc R 1 1 . .
C C22 0.89557(12) 0.11097(12) 0.33267(6) 0.0218(2) Uani d . 1 1 . .
H H22A 0.9944 0.0843 0.3131 0.026 Uiso calc R 1 1 . .
H H22B 0.8812 0.0793 0.3835 0.026 Uiso calc R 1 1 . .
C C23 0.85776(11) 0.25427(11) 0.33065(6) 0.01980(19) Uani d . 1 1 . .
C C24 0.85952(12) 0.32543(13) 0.38967(7) 0.0234(2) Uani d . 1 1 . .
H H24 0.8776 0.2843 0.4343 0.028 Uiso calc R 1 1 . .
C C25 0.83471(13) 0.45668(14) 0.38262(7) 0.0260(2) Uani d . 1 1 . .
H H25 0.8378 0.5069 0.4219 0.031 Uiso calc R 1 1 . .
C C26 0.80504(13) 0.51447(12) 0.31695(7) 0.0249(2) Uani d . 1 1 . .
H H26 0.7881 0.6045 0.3106 0.030 Uiso calc R 1 1 . .
C C27 0.80086(12) 0.43792(11) 0.26140(6) 0.02130(19) Uani d . 1 1 . .
H H27 0.7772 0.4771 0.2172 0.026 Uiso calc R 1 1 . .
C C28 0.89733(13) -0.06454(11) 0.25708(7) 0.0235(2) Uani d . 1 1 . .
H H28A 0.8362 -0.1196 0.2457 0.028 Uiso calc R 1 1 . .
H H28B 0.9555 -0.1123 0.2913 0.028 Uiso calc R 1 1 . .
C C29 0.98728(12) -0.03182(11) 0.18882(6) 0.02039(19) Uani d . 1 1 . .
C C30 1.12006(13) -0.09959(12) 0.16848(7) 0.0246(2) Uani d . 1 1 . .
H H30 1.1608 -0.1638 0.1998 0.029 Uiso calc R 1 1 . .
C C31 1.19249(14) -0.07226(13) 0.10175(8) 0.0281(2) Uani d . 1 1 . .
H H31 1.2837 -0.1173 0.0868 0.034 Uiso calc R 1 1 . .
C C32 1.13011(14) 0.02149(12) 0.05717(7) 0.0264(2) Uani d . 1 1 . .
H H32 1.1759 0.0395 0.0103 0.032 Uiso calc R 1 1 . .
C C33 0.99908(12) 0.08864(11) 0.08247(6) 0.02099(19) Uani d . 1 1 . .
H H33 0.9569 0.1545 0.0525 0.025 Uiso calc R 1 1 . .
C C34 0.49460(18) 0.15787(14) 0.04811(7) 0.0329(3) Uani d . 1 1 . .
H H34A 0.4616 0.0974 0.0217 0.049 Uiso calc R 1 1 . .
H H34B 0.5952 0.1445 0.0368 0.049 Uiso calc R 1 1 . .
H H34C 0.4545 0.2451 0.0338 0.049 Uiso calc R 1 1 . .
C C39 0.64042(11) 0.38137(11) 0.09515(6) 0.01909(18) Uani d . 1 1 . .
C C50 0.67620(14) 0.46809(15) 0.03151(8) 0.0331(3) Uani d . 1 1 . .
H H50A 0.6221 0.4602 -0.0062 0.050 Uiso calc R 1 1 . .
H H50B 0.7745 0.4441 0.0124 0.050 Uiso calc R 1 1 . .
H H50C 0.6552 0.5564 0.0470 0.050 Uiso calc R 1 1 . .

loop_
_atom_site_aniso_label
_atom_site_aniso_U_11
_atom_site_aniso_U_22
_atom_site_aniso_U_33
_atom_site_aniso_U_12
_atom_site_aniso_U_13
_atom_site_aniso_U_23
Zn1 0.01089(5) 0.01544(5) 0.01542(5) 0.00063(4) -0.00265(4) 0.00095(4)
Zn2 0.01181(5) 0.02042(6) 0.01527(5) -0.00020(4) -0.00364(4) 0.00250(4)
Cl1 0.02812(14) 0.02265(12) 0.02927(14) 0.00642(10) -0.00913(11) 0.00039(10)
Cl2 0.03615(16) 0.02869(13) 0.01692(11) -0.00313(11) -0.00466(11) 0.00407(9)
O1 0.0122(3) 0.0231(3) 0.0150(3) 0.0000(3) -0.0029(2) 0.0012(3)
O2 0.0152(3) 0.0223(3) 0.0212(4) -0.0020(3) -0.0026(3) 0.0047(3)
O3 0.0256(4) 0.0178(3) 0.0237(4) 0.0036(3) -0.0049(3) -0.0022(3)
O4 0.0160(3) 0.0325(4) 0.0185(4) 0.0012(3) -0.0033(3) 0.0075(3)
O5 0.0559(8) 0.0244(5) 0.0764(10) 0.0123(5) -0.0390(7) -0.0103(5)
O6 0.0332(6) 0.0538(8) 0.0721(10) -0.0047(6) -0.0165(6) -0.0005(7)
O7 0.0481(7) 0.0544(8) 0.0323(6) 0.0102(6) 0.0007(5) 0.0030(5)
O8 0.0610(8) 0.0367(6) 0.0358(6) 0.0086(5) -0.0166(6) 0.0106(5)
O9 0.0359(7) 0.0380(7) 0.0181(6) -0.0001(6) 0.0015(5) -0.0060(5)
O10 0.1041(19) 0.0174(6) 0.0296(8) -0.0013(9) -0.0282(11) 0.0031(5)
O11 0.0595(11) 0.0219(6) 0.0210(6) -0.0149(6) 0.0042(6) -0.0056(4)
O12 0.0377(9) 0.0678(12) 0.0394(9) -0.0215(8) -0.0073(7) 0.0125(8)
O9B 0.059(3) 0.0264(17) 0.0257(18) -0.0033(17) -0.0166(18) 0.0019(13)
O10B 0.032(2) 0.038(2) 0.084(4) -0.0089(18) -0.007(2) -0.006(2)
O11B 0.066(3) 0.032(2) 0.028(2) -0.021(2) -0.014(2) 0.0086(16)
O12B 0.050(3) 0.0197(15) 0.0257(18) -0.0028(15) 0.0020(17) -0.0029(12)
N1 0.0125(3) 0.0172(3) 0.0203(4) 0.0002(3) -0.0035(3) 0.0016(3)
N2 0.0157(4) 0.0191(4) 0.0172(4) 0.0012(3) -0.0026(3) 0.0005(3)
N3 0.0127(4) 0.0219(4) 0.0229(4) -0.0021(3) -0.0036(3) 0.0046(3)
N4 0.0144(4) 0.0223(4) 0.0198(4) -0.0001(3) -0.0044(3) 0.0038(3)
N5 0.0142(4) 0.0249(4) 0.0182(4) -0.0041(3) -0.0041(3) 0.0026(3)
N6 0.0159(4) 0.0202(4) 0.0200(4) -0.0023(3) -0.0040(3) 0.0001(3)
C1 0.0157(4) 0.0196(4) 0.0264(5) -0.0025(3) -0.0070(4) 0.0026(4)
C2 0.0166(4) 0.0256(5) 0.0289(6) -0.0051(4) -0.0095(4) 0.0061(4)
C3 0.0136(4) 0.0259(5) 0.0296(6) 0.0007(4) -0.0058(4) 0.0074(4)
C4 0.0171(4) 0.0200(4) 0.0265(5) 0.0039(4) -0.0028(4) 0.0028(4)
C5 0.0145(4) 0.0179(4) 0.0199(5) 0.0013(3) -0.0019(3) 0.0019(3)
C6 0.0223(5) 0.0162(4) 0.0215(5) 0.0027(4) -0.0058(4) -0.0009(3)
C7 0.0158(4) 0.0266(5) 0.0193(5) 0.0020(4) 0.0006(4) 0.0011(4)
C8 0.0119(4) 0.0283(5) 0.0207(5) -0.0020(4) -0.0027(3) 0.0052(4)
C9 0.0160(5) 0.0410(7) 0.0219(5) -0.0047(4) -0.0033(4) 0.0095(5)
C10 0.0213(5) 0.0421(7) 0.0305(6) -0.0091(5) -0.0080(5) 0.0183(5)
C11 0.0222(5) 0.0297(6) 0.0407(7) -0.0077(4) -0.0104(5) 0.0166(5)
C12 0.0177(5) 0.0225(5) 0.0318(6) -0.0044(4) -0.0072(4) 0.0073(4)
C13 0.0222(5) 0.0212(4) 0.0192(5) -0.0021(4) -0.0060(4) -0.0019(4)
C14 0.0177(4) 0.0248(5) 0.0164(4) -0.0024(4) -0.0039(3) 0.0002(4)
C15 0.0252(5) 0.0313(6) 0.0177(5) -0.0029(4) -0.0040(4) -0.0019(4)
C16 0.0281(6) 0.0382(6) 0.0165(5) -0.0047(5) -0.0046(4) 0.0022(4)
C17 0.0611(11) 0.0512(9) 0.0171(6) 0.0012(8) -0.0056(6) 0.0007(6)
C18 0.0221(5) 0.0335(6) 0.0183(5) -0.0041(4) -0.0054(4) 0.0066(4)
C19 0.0153(4) 0.0257(5) 0.0185(5) -0.0035(4) -0.0037(3) 0.0049(4)
C20 0.0126(4) 0.0242(4) 0.0158(4) -0.0025(3) -0.0032(3) 0.0025(3)
C21 0.0177(5) 0.0243(5) 0.0223(5) -0.0026(4) -0.0036(4) 0.0070(4)
C22 0.0157(4) 0.0290(5) 0.0202(5) -0.0006(4) -0.0077(4) 0.0036(4)
C23 0.0127(4) 0.0284(5) 0.0185(4) -0.0036(4) -0.0048(3) 0.0030(4)
C24 0.0172(5) 0.0351(6) 0.0189(5) -0.0055(4) -0.0055(4) 0.0004(4)
C25 0.0214(5) 0.0355(6) 0.0228(5) -0.0080(5) -0.0038(4) -0.0040(4)
C26 0.0223(5) 0.0273(5) 0.0254(5) -0.0066(4) -0.0026(4) -0.0014(4)
C27 0.0180(5) 0.0252(5) 0.0204(5) -0.0050(4) -0.0026(4) 0.0027(4)
C28 0.0206(5) 0.0217(5) 0.0251(5) 0.0019(4) -0.0047(4) 0.0050(4)
C29 0.0173(4) 0.0200(4) 0.0235(5) -0.0012(3) -0.0056(4) -0.0001(4)
C30 0.0189(5) 0.0226(5) 0.0307(6) 0.0017(4) -0.0059(4) -0.0032(4)
C31 0.0195(5) 0.0283(6) 0.0342(7) -0.0005(4) -0.0004(5) -0.0078(5)
C32 0.0244(5) 0.0265(5) 0.0271(6) -0.0059(4) 0.0023(4) -0.0055(4)
C33 0.0221(5) 0.0203(4) 0.0207(5) -0.0047(4) -0.0021(4) -0.0025(4)
C34 0.0425(8) 0.0318(6) 0.0216(6) 0.0017(6) -0.0063(5) -0.0072(5)
C39 0.0154(4) 0.0246(5) 0.0177(4) -0.0042(4) -0.0056(3) 0.0051(3)
C50 0.0190(5) 0.0464(8) 0.0323(7) -0.0078(5) -0.0065(5) 0.0222(6)

loop_
_atom_type_symbol
_atom_type_description
_atom_type_scat_dispersion_real
_atom_type_scat_dispersion_imag
_atom_type_scat_source
C C 0.0033 0.0016 'International Tables Vol C Tables 4.2.6.8 and 6.1.1.4'
H H 0.0000 0.0000 'International Tables Vol C Tables 4.2.6.8 and 6.1.1.4'
N N 0.0061 0.0033 'International Tables Vol C Tables 4.2.6.8 and 6.1.1.4'
O O 0.0106 0.0060 'International Tables Vol C Tables 4.2.6.8 and 6.1.1.4'
Zn Zn 0.2839 1.4301 'International Tables Vol C Tables 4.2.6.8 and 6.1.1.4'
Cl Cl 0.1484 0.1585 'International Tables Vol C Tables 4.2.6.8 and 6.1.1.4'

loop_
_geom_angle_atom_site_label_1
_geom_angle_atom_site_label_2
_geom_angle_atom_site_label_3
_geom_angle
O1 Zn1 O2 90.95(3)
O1 Zn1 O3 97.15(3)
O2 Zn1 O3 91.81(4)
O1 Zn1 N2 91.74(3)
O2 Zn1 N2 94.53(4)
O3 Zn1 N2 169.00(4)
O1 Zn1 N3 86.70(3)
O2 Zn1 N3 174.90(4)
O3 Zn1 N3 92.97(4)
N2 Zn1 N3 81.04(4)
O1 Zn1 N1 168.87(4)
O2 Zn1 N1 86.08(3)
O3 Zn1 N1 93.66(4)
N2 Zn1 N1 77.83(4)
N3 Zn1 N1 95.38(3)
O1 Zn2 O4 98.18(3)
O1 Zn2 N5 94.83(4)
O4 Zn2 N5 104.35(4)
O1 Zn2 N6 149.41(4)
O4 Zn2 N6 90.61(4)
N5 Zn2 N6 111.34(4)
O1 Zn2 N4 89.52(3)
O4 Zn2 N4 169.51(4)
N5 Zn2 N4 81.95(4)
N6 Zn2 N4 79.21(4)
O6 Cl1 O8 111.94(9)
O6 Cl1 O7 109.80(9)
O8 Cl1 O7 109.16(8)
O6 Cl1 O5 108.75(8)
O8 Cl1 O5 108.31(8)
O7 Cl1 O5 108.83(10)
O12B Cl2 O10B 122.5(3)
O12B Cl2 O10 135.8(2)
O10B Cl2 O10 69.9(3)
O12B Cl2 O12 67.9(3)
O10B Cl2 O12 164.3(3)
O10 Cl2 O12 111.87(15)
O12B Cl2 O9 108.17(18)
O10B Cl2 O9 56.6(3)
O10 Cl2 O9 112.33(13)
O12 Cl2 O9 110.44(10)
O10B Cl2 O11 86.4(2)
O10 Cl2 O11 108.75(10)
O12 Cl2 O11 107.04(12)
O9 Cl2 O11 106.09(8)
O12B Cl2 O11B 112.4(3)
O10B Cl2 O11B 104.9(3)
O12 Cl2 O11B 78.9(3)
O9 Cl2 O11B 138.7(2)
O11 Cl2 O11B 109.2(2)
O12B Cl2 O9B 111.8(3)
O10B Cl2 O9B 104.8(3)
O10 Cl2 O9B 103.47(16)
O12 Cl2 O9B 59.5(2)
O9 Cl2 O9B 59.87(19)
O11 Cl2 O9B 147.78(15)
O11B Cl2 O9B 97.2(2)
C20 O1 Zn2 116.39(6)
C20 O1 Zn1 119.30(6)
Zn2 O1 Zn1 122.58(4)
C39 O2 Zn1 132.81(7)
C34 O3 Zn1 122.56(8)
C34 O3 H3O 110.3
Zn1 O3 H3O 111.1
C39 O4 Zn2 132.45(8)
C1 N1 C5 119.00(9)
C1 N1 Zn1 128.68(7)
C5 N1 Zn1 112.10(7)
C6 N2 C7 111.21(9)
C6 N2 C13 111.14(9)
C7 N2 C13 111.29(9)
C6 N2 Zn1 104.81(7)
C7 N2 Zn1 108.42(7)
C13 N2 Zn1 109.74(7)
C8 N3 C12 118.70(10)
C8 N3 Zn1 111.57(7)
C12 N3 Zn1 125.70(8)
C28 N4 C22 110.45(9)
C28 N4 C21 110.18(9)
C22 N4 C21 111.60(9)
C28 N4 Zn2 107.91(7)
C22 N4 Zn2 105.41(7)
C21 N4 Zn2 111.13(7)
C27 N5 C23 118.83(11)
C27 N5 Zn2 123.99(8)
C23 N5 Zn2 113.17(8)
C33 N6 C29 118.65(10)
C33 N6 Zn2 124.81(8)
C29 N6 Zn2 114.47(8)
N1 C1 C2 122.73(11)
N1 C1 H1 118.6
C2 C1 H1 118.6
C3 C2 C1 118.44(11)
C3 C2 H2 120.8
C1 C2 H2 120.8
C2 C3 C4 119.05(10)
C2 C3 H3 120.5
C4 C3 H3 120.5
C3 C4 C5 119.31(11)
C3 C4 H4 120.3
C5 C4 H4 120.3
N1 C5 C4 121.46(11)
N1 C5 C6 115.97(9)
C4 C5 C6 122.57(10)
N2 C6 C5 109.33(9)
N2 C6 H6A 109.8
C5 C6 H6A 109.8
N2 C6 H6B 109.8
C5 C6 H6B 109.8
H6A C6 H6B 108.3
N2 C7 C8 111.72(9)
N2 C7 H7A 109.3
C8 C7 H7A 109.3
N2 C7 H7B 109.3
C8 C7 H7B 109.3
H7A C7 H7B 107.9
N3 C8 C9 122.20(12)
N3 C8 C7 116.56(10)
C9 C8 C7 121.17(12)
C10 C9 C8 118.80(13)
C10 C9 H9 120.6
C8 C9 H9 120.6
C9 C10 C11 119.19(12)
C9 C10 H10 120.4
C11 C10 H10 120.4
C12 C11 C10 118.92(12)
C12 C11 H11 120.5
C10 C11 H11 120.5
N3 C12 C11 122.16(13)
N3 C12 H12 118.9
C11 C12 H12 118.9
N2 C13 C14 110.86(9)
N2 C13 H13A 109.5
C14 C13 H13A 109.5
N2 C13 H13B 109.5
C14 C13 H13B 109.5
H13A C13 H13B 108.1
C15 C14 C20 119.55(10)
C15 C14 C13 120.33(11)
C20 C14 C13 120.11(10)
C16 C15 C14 121.96(12)
C16 C15 H15 119.0
C14 C15 H15 119.0
C18 C16 C15 117.73(11)
C18 C16 C17 121.11(13)
C15 C16 C17 121.16(13)
C16 C17 H17A 109.5
C16 C17 H17B 109.5
H17A C17 H17B 109.5
C16 C17 H17C 109.5
H17A C17 H17C 109.5
H17B C17 H17C 109.5
C16 C18 C19 121.93(11)
C16 C18 H18 119.0
C19 C18 H18 119.0
C18 C19 C20 119.73(11)
C18 C19 C21 121.19(10)
C20 C19 C21 119.02(10)
O1 C20 C19 120.02(10)
O1 C20 C14 120.94(9)
C19 C20 C14 119.03(10)
C19 C21 N4 110.63(9)
C19 C21 H21A 109.5
N4 C21 H21A 109.5
C19 C21 H21B 109.5
N4 C21 H21B 109.5
H21A C21 H21B 108.1
N4 C22 C23 112.64(9)
N4 C22 H22A 109.1
C23 C22 H22A 109.1
N4 C22 H22B 109.1
C23 C22 H22B 109.1
H22A C22 H22B 107.8
N5 C23 C24 121.68(11)
N5 C23 C22 116.27(10)
C24 C23 C22 121.97(10)
C25 C24 C23 119.24(11)
C25 C24 H24 120.4
C23 C24 H24 120.4
C24 C25 C26 119.05(12)
C24 C25 H25 120.5
C26 C25 H25 120.5
C27 C26 C25 118.52(12)
C27 C26 H26 120.7
C25 C26 H26 120.7
N5 C27 C26 122.62(11)
N5 C27 H27 118.7
C26 C27 H27 118.7
N4 C28 C29 110.33(9)
N4 C28 H28A 109.6
C29 C28 H28A 109.6
N4 C28 H28B 109.6
C29 C28 H28B 109.6
H28A C28 H28B 108.1
N6 C29 C30 121.89(11)
N6 C29 C28 115.99(10)
C30 C29 C28 122.08(10)
C31 C30 C29 119.06(12)
C31 C30 H30 120.5
C29 C30 H30 120.5
C32 C31 C30 119.09(12)
C32 C31 H31 120.5
C30 C31 H31 120.5
C31 C32 C33 118.48(12)
C31 C32 H32 120.8
C33 C32 H32 120.8
N6 C33 C32 122.62(11)
N6 C33 H33 118.7
C32 C33 H33 118.7
O3 C34 H34A 109.5
O3 C34 H34B 109.5
H34A C34 H34B 109.5
O3 C34 H34C 109.5
H34A C34 H34C 109.5
H34B C34 H34C 109.5
O2 C39 O4 125.96(10)
O2 C39 C50 117.32(10)
O4 C39 C50 116.71(10)
C39 C50 H50A 109.5
C39 C50 H50B 109.5
H50A C50 H50B 109.5
C39 C50 H50C 109.5
H50A C50 H50C 109.5
H50B C50 H50C 109.5

loop_
_geom_bond_atom_site_label_1
_geom_bond_atom_site_label_2
_geom_bond_distance
_geom_bond_publ_flag
Zn1 O1 2.0574(8) yes
Zn1 O2 2.0849(8) yes
Zn1 O3 2.1013(9) yes
Zn1 N2 2.1470(10) yes
Zn1 N3 2.1524(9) yes
Zn1 N1 2.1699(9) yes
Zn2 O1 1.9932(8) yes
Zn2 O4 2.0009(8) yes
Zn2 N5 2.0747(10) yes
Zn2 N6 2.1117(10) yes
Zn2 N4 2.2025(9) yes
Cl1 O6 1.4245(14) ?
Cl1 O8 1.4249(11) ?
Cl1 O7 1.4294(13) ?
Cl1 O5 1.4533(12) ?
Cl2 O12B 1.281(4) ?
Cl2 O10B 1.394(5) ?
Cl2 O10 1.3965(15) ?
Cl2 O12 1.4214(18) ?
Cl2 O9 1.4448(14) ?
Cl2 O11 1.4906(14) ?
Cl2 O11B 1.536(4) ?
Cl2 O9B 1.568(4) ?
O1 C20 1.3552(13) ?
O2 C39 1.2497(14) ?
O3 C34 1.4241(17) ?
O3 H3O 0.8547 ?
O4 C39 1.2716(13) ?
N1 C1 1.3359(15) ?
N1 C5 1.3451(14) ?
N2 C6 1.4754(14) ?
N2 C7 1.4819(15) ?
N2 C13 1.4866(15) ?
N3 C8 1.3429(16) ?
N3 C12 1.3450(15) ?
N4 C28 1.4718(16) ?
N4 C22 1.4821(16) ?
N4 C21 1.4955(15) ?
N5 C27 1.3447(15) ?
N5 C23 1.3455(14) ?
N6 C33 1.3407(15) ?
N6 C29 1.3431(14) ?
C1 C2 1.3883(16) ?
C1 H1 0.9500 ?
C2 C3 1.3847(18) ?
C2 H2 0.9500 ?
C3 C4 1.3854(19) ?
C3 H3 0.9500 ?
C4 C5 1.3906(15) ?
C4 H4 0.9500 ?
C5 C6 1.5094(17) ?
C6 H6A 0.9900 ?
C6 H6B 0.9900 ?
C7 C8 1.5092(17) ?
C7 H7A 0.9900 ?
C7 H7B 0.9900 ?
C8 C9 1.3921(16) ?
C9 C10 1.380(2) ?
C9 H9 0.9500 ?
C10 C11 1.388(2) ?
C10 H10 0.9500 ?
C11 C12 1.3852(18) ?
C11 H11 0.9500 ?
C12 H12 0.9500 ?
C13 C14 1.5045(16) ?
C13 H13A 0.9900 ?
C13 H13B 0.9900 ?
C14 C15 1.3969(17) ?
C14 C20 1.4051(16) ?
C15 C16 1.3919(18) ?
C15 H15 0.9500 ?
C16 C18 1.390(2) ?
C16 C17 1.511(2) ?
C17 H17A 0.9800 ?
C17 H17B 0.9800 ?
C17 H17C 0.9800 ?
C18 C19 1.3946(17) ?
C18 H18 0.9500 ?
C19 C20 1.4046(15) ?
C19 C21 1.4953(17) ?
C21 H21A 0.9900 ?
C21 H21B 0.9900 ?
C22 C23 1.5067(17) ?
C22 H22A 0.9900 ?
C22 H22B 0.9900 ?
C23 C24 1.3905(18) ?
C24 C25 1.3812(19) ?
C24 H24 0.9500 ?
C25 C26 1.3944(18) ?
C25 H25 0.9500 ?
C26 C27 1.3800(18) ?
C26 H26 0.9500 ?
C27 H27 0.9500 ?
C28 C29 1.5066(17) ?
C28 H28A 0.9900 ?
C28 H28B 0.9900 ?
C29 C30 1.3873(17) ?
C30 C31 1.386(2) ?
C30 H30 0.9500 ?
C31 C32 1.384(2) ?
C31 H31 0.9500 ?
C32 C33 1.3881(18) ?
C32 H32 0.9500 ?
C33 H33 0.9500 ?
C34 H34A 0.9800 ?
C34 H34B 0.9800 ?
C34 H34C 0.9800 ?
C39 C50 1.5084(16) ?
C50 H50A 0.9800 ?
C50 H50B 0.9800 ?
C50 H50C 0.9800 ?

loop_
_geom_hbond_atom_site_label_D
_geom_hbond_atom_site_label_H
_geom_hbond_atom_site_label_A
_geom_hbond_site_symmetry_A
_geom_hbond_distance_DH
_geom_hbond_distance_HA
_geom_hbond_distance_DA
_geom_hbond_angle_DHA
_geom_hbond_publ_flag
O3 H3O O5 1_545 0.85 1.86 2.7022(14) 169.8 yes
